data_4083353
loop_
_publ_author_name
'Ro\,sca, Sorin-Claudiu'
'Roisnel, Thierry'
'Dorcet, Vincent'
'Carpentier, Jean-Fran\,cois'
'Sarazin, Yann'

_publ_section_title
;
 Potassium and Well-Defined Neutral and Cationic Calcium Fluoroalkoxide
 Complexes: Structural Features and Reactivity
;
_journal_issue 20
_journal_name_full Organometallics
_journal_page_first 5630
_journal_paper_doi 10.1021/om500343w
_journal_volume 33
_journal_year 2014
_chemical_compound_source 'synthesis as described'
_chemical_formula_moiety 'C48 H24 B2 Cl4 F36 N2 O3'
_chemical_formula_sum 'C48 H24 B2 Cl4 F36 N2 O3'
_chemical_formula_weight 1524.11
_chemical_name_systematic
;
 ?
;
_space_group_IT_number 15
_symmetry_cell_setting monoclinic
_symmetry_Int_Tables_number 15
_symmetry_space_group_name_Hall '-C 2yc'
_symmetry_space_group_name_H-M 'C 1 2/c 1'
_atom_sites_solution_hydrogens geom
_atom_sites_solution_primary direct
_atom_sites_solution_secondary difmap
_audit_conform_dict_location ftp://ftp.iucr.org/pub/cif_core.dic
_audit_conform_dict_name cif_core.dic
_audit_conform_dict_version 2.4
_audit_creation_date 2012-01-31T15:13:20-00:00
_audit_creation_method 'WinGX routine CIF_UPDATE'
_cell_angle_alpha 90
_cell_angle_beta 120.074(5)
_cell_angle_gamma 90
_cell_formula_units_Z 8
_cell_length_a 37.885(6)
_cell_length_b 14.072(2)
_cell_length_c 24.769(4)
_cell_measurement_reflns_used 9995
_cell_measurement_temperature 150(2)
_cell_measurement_theta_max 26.1
_cell_measurement_theta_min 2.17
_cell_measurement_wavelength 0.71073
_cell_volume 11427(3)
_computing_cell_refinement 'Bruker APEX2 (Bruker, 2006)'
_computing_data_collection 'Bruker APEX2 (Bruker, 2006)'
_computing_data_reduction 'Bruker APEX2 (Bruker, 2006)'
_computing_molecular_graphics 'Ortep-3 for Windows (Farrugia, 1997)'
_computing_publication_material
;
           WinGX publication routines (Farrugia, 1999),
           CRYSCAL (T. Roisnel, local program)
;
_computing_structure_refinement 'SHELXL-97 (Sheldrick, 1997)'
_computing_structure_solution 'SIR97 (Altomare et al., 1999)'
_diffrn_ambient_temperature 150(2)
_diffrn_detector 'CCD plate'
_diffrn_measured_fraction_theta_full 0.989
_diffrn_measured_fraction_theta_max 0.989
_diffrn_measurement_device_type 'APEXII, Bruker-AXS'
_diffrn_measurement_method 'CCD rotation images, thin slices'
_diffrn_radiation_monochromator graphite
_diffrn_radiation_probe x-ray
_diffrn_radiation_type MoK\a
_diffrn_radiation_wavelength 0.71073
_diffrn_reflns_av_R_equivalents 0.0539
_diffrn_reflns_av_unetI/netI 0.0629
_diffrn_reflns_limit_h_max 48
_diffrn_reflns_limit_h_min -48
_diffrn_reflns_limit_k_max 15
_diffrn_reflns_limit_k_min -18
_diffrn_reflns_limit_l_max 32
_diffrn_reflns_limit_l_min -29
_diffrn_reflns_number 47760
_diffrn_reflns_theta_full 27.48
_diffrn_reflns_theta_max 27.48
_diffrn_reflns_theta_min 2.97
_exptl_absorpt_coefficient_mu 0.370
_exptl_absorpt_correction_T_max 0.929
_exptl_absorpt_correction_T_min 0.689
_exptl_absorpt_correction_type multi-scan
_exptl_absorpt_process_details
;
  [Sheldrick, G.M. (2002). SADABS Bruker AXS Inc., Madison, Wisconsin, USA]
;
_exptl_crystal_colour colourless
_exptl_crystal_density_diffrn 1.772
_exptl_crystal_density_method 'not measured'
_exptl_crystal_description block
_exptl_crystal_F_000 6016
_exptl_crystal_size_max 0.41
_exptl_crystal_size_mid 0.39
_exptl_crystal_size_min 0.2
_platon_squeeze_details
;
;
_refine_diff_density_max 1.273
_refine_diff_density_min -1.277
_refine_diff_density_rms 0.093
_refine_ls_extinction_coef 0.00083(10)
_refine_ls_extinction_expression Fc^*^=kFc[1+0.001xFc^2^\l^3^/sin(2\q)]^-1/4^
_refine_ls_extinction_method SHELXL
_refine_ls_goodness_of_fit_ref 1.053
_refine_ls_hydrogen_treatment constr
_refine_ls_matrix_type full
_refine_ls_number_parameters 860
_refine_ls_number_reflns 12961
_refine_ls_number_restraints 0
_refine_ls_restrained_S_all 1.053
_refine_ls_R_factor_all 0.1217
_refine_ls_R_factor_gt 0.0788
_refine_ls_shift/su_max 0.001
_refine_ls_shift/su_mean 0
_refine_ls_structure_factor_coef Fsqd
_refine_ls_weighting_details 'calc w=1/[\s^2^(Fo^2^)+(0.0902P)^2^+58.3096P] where P=(Fo^2^+2Fc^2^)/3'
_refine_ls_weighting_scheme calc
_refine_ls_wR_factor_gt 0.2136
_refine_ls_wR_factor_ref 0.2324
_reflns_number_gt 7594
_reflns_number_total 12961
_reflns_threshold_expression >2sigma(I)
_cod_data_source_file om500343w_si_003.cif
_cod_data_source_block {RO2HH+}{MB-}
_cod_original_sg_symbol_H-M 'C 2/c'
_cod_database_code 4083353

loop_
_symmetry_equiv_pos_as_xyz
'x, y, z'
'-x, y, -z+1/2'
'x+1/2, y+1/2, z'
'-x+1/2, y+1/2, -z+1/2'
'-x, -y, -z'
'x, -y, z-1/2'
'-x+1/2, -y+1/2, -z'
'x+1/2, -y+1/2, z-1/2'

loop_
_atom_site_label
_atom_site_type_symbol
_atom_site_fract_x
_atom_site_fract_y
_atom_site_fract_z
_atom_site_U_iso_or_equiv
_atom_site_adp_type
_atom_site_occupancy
_atom_site_symmetry_multiplicity
_atom_site_calc_flag
_atom_site_refinement_flags
N1 N 0.91511(10) 0.8079(3) 0.11576(16) 0.0361(9) Uani 1 1 d .
H1 H 0.9374 0.8225 0.1546 0.043 Uiso 1 1 calc R
C2 C 0.88056(12) 0.7813(4) 0.1275(2) 0.0389(12) Uani 1 1 d .
H2A H 0.8665 0.8395 0.1291 0.047 Uiso 1 1 calc R
H2B H 0.8605 0.7411 0.0928 0.047 Uiso 1 1 calc R
C3 C 0.89737(13) 0.7276(4) 0.1885(2) 0.0431(12) Uani 1 1 d .
H3A H 0.8748 0.7119 0.1962 0.052 Uiso 1 1 calc R
H3B H 0.9097 0.6672 0.1856 0.052 Uiso 1 1 calc R
O4 O 0.92735(9) 0.7821(3) 0.23952(14) 0.0424(9) Uani 1 1 d .
C5 C 0.91021(15) 0.8526(5) 0.2611(2) 0.0506(14) Uani 1 1 d .
H5A H 0.8928 0.8954 0.2267 0.076 Uiso 1 1 calc R
H5B H 0.9322 0.8892 0.2949 0.076 Uiso 1 1 calc R
H5C H 0.8938 0.8216 0.2766 0.076 Uiso 1 1 calc R
C6 C 0.90628(14) 0.8964(4) 0.0766(2) 0.0433(12) Uani 1 1 d .
H6A H 0.9272 0.9038 0.0642 0.052 Uiso 1 1 calc R
H6B H 0.8794 0.8899 0.0381 0.052 Uiso 1 1 calc R
C7 C 0.90611(15) 0.9827(4) 0.1118(2) 0.0481(13) Uani 1 1 d .
H7A H 0.9088 1.0412 0.0919 0.058 Uiso 1 1 calc R
H7B H 0.8805 0.9864 0.1132 0.058 Uiso 1 1 calc R
O5 O 0.94028(12) 0.9721(3) 0.17309(17) 0.0571(10) Uani 1 1 d .
C9 C 0.9452(3) 1.0524(5) 0.2119(3) 0.086(2) Uani 1 1 d .
H9A H 0.9539 1.1077 0.1974 0.129 Uiso 1 1 calc R
H9B H 0.9659 1.038 0.2551 0.129 Uiso 1 1 calc R
H9C H 0.9192 1.0665 0.2098 0.129 Uiso 1 1 calc R
C10 C 0.92807(12) 0.7251(4) 0.0914(2) 0.0389(12) Uani 1 1 d .
H10A H 0.9193 0.7363 0.047 0.047 Uiso 1 1 calc R
H10B H 0.9142 0.6669 0.0938 0.047 Uiso 1 1 calc R
C11 C 0.97533(12) 0.7087(4) 0.1289(2) 0.0408(12) Uani 1 1 d .
O12 O 0.99111(9) 0.7640(3) 0.18281(14) 0.0487(10) Uani 1 1 d .
H12 H 1.016 0.7518 0.2059 0.073 Uiso 1 1 calc R
C13 C 0.98354(15) 0.6029(5) 0.1453(3) 0.0567(16) Uani 1 1 d .
F14 F 0.96764(10) 0.5487(3) 0.09527(16) 0.0656(10) Uani 1 1 d .
F15 F 1.02341(9) 0.5855(3) 0.17907(16) 0.0700(11) Uani 1 1 d .
F16 F 0.96729(11) 0.5786(3) 0.18056(16) 0.0707(10) Uani 1 1 d .
C17 C 0.99434(13) 0.7419(5) 0.0893(2) 0.0452(13) Uani 1 1 d .
F18 F 0.98743(9) 0.8334(3) 0.07543(15) 0.0568(9) Uani 1 1 d .
F19 F 0.97884(9) 0.6943(3) 0.03524(13) 0.0551(9) Uani 1 1 d .
F20 F 1.03474(8) 0.7290(3) 0.11968(14) 0.0659(11) Uani 1 1 d .
N100 N 0.82029(10) 0.7196(3) 0.75997(15) 0.0291(8) Uani 1 1 d .
H10C H 0.7963 0.7533 0.7398 0.035 Uiso 1 1 calc R
H10D H 0.8385 0.7525 0.7526 0.035 Uiso 1 1 calc R
B101 B 0.83667(12) 0.7375(4) 0.8343(2) 0.0265(10) Uani 1 1 d .
C101 C 0.79944(11) 0.7440(4) 0.85043(18) 0.0309(10) Uani 1 1 d .
C102 C 0.80888(12) 0.7584(4) 0.91141(19) 0.0334(10) Uani 1 1 d .
C103 C 0.78128(13) 0.7689(4) 0.93185(19) 0.0382(12) Uani 1 1 d .
C104 C 0.73967(12) 0.7669(4) 0.8878(2) 0.0381(12) Uani 1 1 d .
C105 C 0.72814(11) 0.7558(4) 0.82604(19) 0.0321(10) Uani 1 1 d .
C106 C 0.75712(12) 0.7465(3) 0.80830(18) 0.0290(9) Uani 1 1 d .
F102 F 0.84884(7) 0.7623(2) 0.95764(10) 0.0400(7) Uani 1 1 d .
F103 F 0.79351(8) 0.7823(3) 0.99234(12) 0.0550(9) Uani 1 1 d .
F104 F 0.71151(8) 0.7772(2) 0.90571(13) 0.0485(8) Uani 1 1 d .
F105 F 0.68787(7) 0.7557(2) 0.78339(11) 0.0381(6) Uani 1 1 d .
F106 F 0.74255(6) 0.7398(2) 0.74604(10) 0.0333(6) Uani 1 1 d .
C121 C 0.85650(11) 0.8465(4) 0.85058(17) 0.0309(10) Uani 1 1 d .
C122 C 0.83579(11) 0.9228(3) 0.81314(18) 0.0306(10) Uani 1 1 d .
C123 C 0.84921(13) 1.0168(4) 0.8242(2) 0.0361(11) Uani 1 1 d .
C124 C 0.88571(14) 1.0372(4) 0.8768(2) 0.0391(11) Uani 1 1 d .
C125 C 0.90784(12) 0.9646(4) 0.91642(19) 0.0360(11) Uani 1 1 d .
C126 C 0.89318(11) 0.8725(4) 0.90343(18) 0.0320(10) Uani 1 1 d .
F122 F 0.79871(7) 0.9088(2) 0.76106(11) 0.0373(6) Uani 1 1 d .
F123 F 0.82670(9) 1.0866(2) 0.78544(13) 0.0502(8) Uani 1 1 d .
F124 F 0.89953(9) 1.1272(2) 0.88880(14) 0.0538(8) Uani 1 1 d .
F125 F 0.94352(8) 0.9838(2) 0.96893(12) 0.0491(8) Uani 1 1 d .
F126 F 0.91745(7) 0.8074(2) 0.94663(11) 0.0389(6) Uani 1 1 d .
C141 C 0.87150(11) 0.6557(3) 0.87317(18) 0.0305(10) Uani 1 1 d .
C142 C 0.90626(12) 0.6517(4) 0.86681(19) 0.0330(10) Uani 1 1 d .
C143 C 0.93756(12) 0.5875(4) 0.8961(2) 0.0387(12) Uani 1 1 d .
C144 C 0.93475(13) 0.5185(4) 0.9334(2) 0.0408(12) Uani 1 1 d .
C145 C 0.90146(14) 0.5178(4) 0.94137(19) 0.0395(12) Uani 1 1 d .
C146 C 0.87103(12) 0.5859(4) 0.91193(18) 0.0339(11) Uani 1 1 d .
F142 F 0.91051(7) 0.7181(2) 0.83058(12) 0.0412(7) Uani 1 1 d .
F143 F 0.96985(8) 0.5907(2) 0.88783(15) 0.0541(8) Uani 1 1 d .
F144 F 0.96366(8) 0.4511(2) 0.95977(14) 0.0571(9) Uani 1 1 d .
F145 F 0.89767(10) 0.4493(2) 0.97604(13) 0.0561(8) Uani 1 1 d .
F146 F 0.83899(8) 0.5767(2) 0.92248(11) 0.0411(7) Uani 1 1 d .
B201 B 0.81092(13) 0.6221(4) 0.7187(2) 0.0308(11) Uani 1 1 d .
C201 C 0.83711(12) 0.6230(4) 0.68046(19) 0.0336(10) Uani 1 1 d .
C202 C 0.85926(14) 0.6970(4) 0.6739(2) 0.0398(12) Uani 1 1 d .
C203 C 0.87737(16) 0.6923(5) 0.6373(2) 0.0531(15) Uani 1 1 d .
C204 C 0.8745(2) 0.6098(6) 0.6056(3) 0.0653(18) Uani 1 1 d .
C205 C 0.85263(19) 0.5352(5) 0.6094(3) 0.0587(16) Uani 1 1 d .
C206 C 0.83441(15) 0.5425(4) 0.6450(2) 0.0429(12) Uani 1 1 d .
F202 F 0.86461(8) 0.7808(2) 0.70396(13) 0.0443(7) Uani 1 1 d .
F203 F 0.89788(11) 0.7677(3) 0.63327(16) 0.0695(11) Uani 1 1 d .
F204 F 0.89278(15) 0.6041(4) 0.5709(2) 0.1023(16) Uani 1 1 d .
F205 F 0.85036(13) 0.4519(3) 0.57894(17) 0.0805(12) Uani 1 1 d .
F206 F 0.81275(9) 0.4667(2) 0.64564(13) 0.0505(8) Uani 1 1 d .
C221 C 0.76304(12) 0.6276(4) 0.65836(18) 0.0334(10) Uani 1 1 d .
C222 C 0.75037(12) 0.7080(4) 0.6211(2) 0.0366(11) Uani 1 1 d .
C223 C 0.71321(14) 0.7186(4) 0.5671(2) 0.0422(12) Uani 1 1 d .
C224 C 0.68624(14) 0.6435(5) 0.5470(2) 0.0485(14) Uani 1 1 d .
C225 C 0.69699(13) 0.5619(4) 0.5802(2) 0.0406(12) Uani 1 1 d .
C226 C 0.73454(13) 0.5547(4) 0.63511(19) 0.0366(11) Uani 1 1 d .
F222 F 0.77599(7) 0.7836(2) 0.63654(11) 0.0396(7) Uani 1 1 d .
F223 F 0.70357(9) 0.8001(3) 0.53348(13) 0.0595(9) Uani 1 1 d .
F224 F 0.64992(9) 0.6509(3) 0.49400(13) 0.0658(10) Uani 1 1 d .
F225 F 0.67128(8) 0.4858(2) 0.55955(12) 0.0510(8) Uani 1 1 d .
F226 F 0.74238(8) 0.4685(2) 0.66329(11) 0.0408(7) Uani 1 1 d .
C241 C 0.82068(11) 0.5280(4) 0.76280(18) 0.0322(10) Uani 1 1 d .
C242 C 0.85365(12) 0.4667(4) 0.78161(18) 0.0326(10) Uani 1 1 d .
C243 C 0.86012(12) 0.3874(4) 0.8182(2) 0.0379(11) Uani 1 1 d .
C244 C 0.83423(13) 0.3662(4) 0.8397(2) 0.0378(11) Uani 1 1 d .
C245 C 0.80134(12) 0.4249(4) 0.82417(19) 0.0323(10) Uani 1 1 d .
C246 C 0.79528(11) 0.5032(4) 0.78619(18) 0.0306(10) Uani 1 1 d .
F242 F 0.88259(7) 0.4824(2) 0.76567(12) 0.0401(7) Uani 1 1 d .
F243 F 0.89264(8) 0.3314(2) 0.83368(14) 0.0497(8) Uani 1 1 d .
F244 F 0.84017(8) 0.2903(2) 0.87590(13) 0.0495(8) Uani 1 1 d .
F245 F 0.77576(7) 0.4076(2) 0.84611(12) 0.0403(7) Uani 1 1 d .
F246 F 0.76259(7) 0.5584(2) 0.77347(11) 0.0354(6) Uani 1 1 d .
C301 C 0.7596(2) 0.0063(6) 0.5739(3) 0.079(2) Uani 1 1 d .
H30A H 0.7488 -0.0538 0.5807 0.095 Uiso 1 1 calc R
H30B H 0.7401 0.0574 0.5684 0.095 Uiso 1 1 calc R
Cl31 Cl 0.80628(6) 0.03091(18) 0.64046(9) 0.0941(7) Uani 1 1 d .
Cl32 Cl 0.76138(13) -0.0032(4) 0.50974(12) 0.213(3) Uani 1 1 d .
C401 C 1.0060(2) 0.8335(6) 0.9361(4) 0.080(2) Uani 1 1 d .
H40A H 0.9844 0.7848 0.9156 0.096 Uiso 1 1 calc R
H40B H 1.0063 0.854 0.9746 0.096 Uiso 1 1 calc R
Cl41 Cl 0.99421(7) 0.92997(19) 0.88673(9) 0.1008(7) Uani 1 1 d .
Cl42 Cl 1.05267(7) 0.7830(2) 0.95601(12) 0.1113(8) Uani 1 1 d .

loop_
_atom_site_aniso_label
_atom_site_aniso_U_11
_atom_site_aniso_U_22
_atom_site_aniso_U_33
_atom_site_aniso_U_23
_atom_site_aniso_U_13
_atom_site_aniso_U_12
N1 0.0143(15) 0.064(3) 0.0203(17) 0.0011(17) 0.0011(13) 0.0042(16)
C2 0.0135(18) 0.067(3) 0.030(2) -0.001(2) 0.0066(16) 0.003(2)
C3 0.021(2) 0.068(4) 0.036(2) -0.002(2) 0.0108(19) -0.002(2)
O4 0.0196(14) 0.075(3) 0.0257(15) 0.0006(16) 0.0057(12) 0.0028(15)
C5 0.032(2) 0.084(4) 0.033(2) -0.003(3) 0.014(2) 0.004(3)
C6 0.031(2) 0.065(4) 0.026(2) 0.008(2) 0.0078(19) 0.008(2)
C7 0.033(3) 0.063(4) 0.036(3) 0.003(2) 0.008(2) 0.002(2)
O5 0.048(2) 0.063(3) 0.0382(19) -0.0006(18) 0.0045(16) -0.0047(19)
C9 0.107(6) 0.065(5) 0.060(4) -0.022(4) 0.022(4) -0.020(4)
C10 0.0187(19) 0.064(3) 0.024(2) -0.009(2) 0.0032(16) 0.005(2)
C11 0.0154(18) 0.071(4) 0.025(2) -0.006(2) 0.0017(16) 0.014(2)
O12 0.0170(14) 0.090(3) 0.0233(15) -0.0123(17) -0.0019(12) 0.0138(16)
C13 0.028(2) 0.087(5) 0.042(3) 0.008(3) 0.007(2) 0.017(3)
F14 0.0488(19) 0.069(2) 0.062(2) -0.0118(18) 0.0154(16) 0.0097(17)
F15 0.0348(16) 0.088(3) 0.062(2) 0.0051(19) 0.0055(15) 0.0278(17)
F16 0.061(2) 0.087(3) 0.059(2) 0.0211(19) 0.0259(18) 0.0230(19)
C17 0.019(2) 0.081(4) 0.029(2) -0.007(3) 0.0060(18) 0.007(2)
F18 0.0324(15) 0.083(3) 0.0527(18) 0.0024(18) 0.0198(14) 0.0011(16)
F19 0.0360(15) 0.091(3) 0.0300(14) -0.0066(15) 0.0102(12) 0.0115(15)
F20 0.0181(13) 0.130(3) 0.0409(16) -0.0058(19) 0.0086(12) 0.0121(16)
N100 0.0156(15) 0.052(2) 0.0169(15) -0.0002(16) 0.0064(13) -0.0001(15)
B101 0.0127(18) 0.048(3) 0.0156(19) -0.001(2) 0.0049(16) 0.0006(19)
C101 0.0143(17) 0.054(3) 0.0208(19) 0.0007(19) 0.0059(15) -0.0026(18)
C102 0.0154(18) 0.055(3) 0.023(2) 0.004(2) 0.0052(16) 0.0011(18)
C103 0.025(2) 0.069(4) 0.020(2) 0.005(2) 0.0107(17) 0.002(2)
C104 0.0186(19) 0.068(4) 0.030(2) 0.006(2) 0.0138(17) 0.001(2)
C105 0.0130(17) 0.051(3) 0.027(2) 0.004(2) 0.0066(16) 0.0015(18)
C106 0.0181(18) 0.049(3) 0.0166(18) 0.0021(18) 0.0063(15) 0.0013(18)
F102 0.0158(11) 0.077(2) 0.0175(11) -0.0015(12) 0.0013(9) 0.0003(12)
F103 0.0348(14) 0.112(3) 0.0203(12) 0.0037(15) 0.0151(11) 0.0064(16)
F104 0.0277(13) 0.088(2) 0.0387(15) 0.0135(15) 0.0230(12) 0.0054(14)
F105 0.0136(11) 0.0656(19) 0.0288(13) 0.0059(12) 0.0060(9) 0.0034(11)
F106 0.0151(11) 0.0595(17) 0.0174(11) -0.0008(11) 0.0023(9) 0.0011(11)
C121 0.0130(17) 0.063(3) 0.0154(17) -0.0039(19) 0.0062(15) -0.0016(18)
C122 0.0156(17) 0.052(3) 0.0206(19) -0.0019(19) 0.0061(15) -0.0015(18)
C123 0.024(2) 0.056(3) 0.026(2) 0.003(2) 0.0108(17) 0.000(2)
C124 0.029(2) 0.057(3) 0.031(2) -0.009(2) 0.0153(19) -0.013(2)
C125 0.0181(19) 0.059(3) 0.022(2) -0.005(2) 0.0033(16) -0.0059(19)
C126 0.0152(18) 0.057(3) 0.0180(19) 0.0016(19) 0.0043(15) -0.0009(18)
F122 0.0200(11) 0.0526(17) 0.0234(12) 0.0014(11) -0.0010(9) 0.0031(11)
F123 0.0392(15) 0.0549(19) 0.0382(15) 0.0085(14) 0.0056(12) 0.0033(14)
F124 0.0469(17) 0.055(2) 0.0457(17) -0.0065(15) 0.0133(14) -0.0147(15)
F125 0.0269(13) 0.065(2) 0.0327(14) -0.0103(14) -0.0022(11) -0.0091(13)
F126 0.0180(11) 0.0590(18) 0.0235(12) -0.0010(12) -0.0017(9) 0.0026(11)
C141 0.0135(17) 0.051(3) 0.0182(18) -0.0016(19) 0.0011(14) -0.0016(17)
C142 0.0170(18) 0.053(3) 0.0219(19) -0.005(2) 0.0047(16) -0.0016(18)
C143 0.0132(18) 0.062(3) 0.031(2) -0.008(2) 0.0035(17) 0.0004(19)
C144 0.024(2) 0.055(3) 0.026(2) -0.002(2) -0.0001(17) 0.006(2)
C145 0.032(2) 0.057(3) 0.019(2) 0.002(2) 0.0048(18) 0.000(2)
C146 0.0201(19) 0.057(3) 0.0185(19) -0.006(2) 0.0050(16) -0.0053(19)
F142 0.0233(12) 0.0637(19) 0.0395(14) 0.0019(14) 0.0180(11) 0.0003(12)
F143 0.0197(12) 0.076(2) 0.0609(19) -0.0035(17) 0.0162(13) 0.0072(13)
F144 0.0301(14) 0.065(2) 0.0513(17) 0.0050(16) 0.0020(13) 0.0159(14)
F145 0.0545(19) 0.069(2) 0.0356(15) 0.0164(15) 0.0156(14) 0.0087(16)
F146 0.0334(13) 0.0645(19) 0.0287(13) 0.0051(13) 0.0181(11) -0.0010(13)
B201 0.0141(19) 0.055(3) 0.022(2) -0.005(2) 0.0083(17) -0.004(2)
C201 0.0206(19) 0.058(3) 0.024(2) -0.001(2) 0.0121(16) 0.0000(19)
C202 0.028(2) 0.063(3) 0.029(2) -0.001(2) 0.0141(19) 0.000(2)
C203 0.040(3) 0.094(5) 0.037(3) 0.001(3) 0.028(2) -0.008(3)
C204 0.066(4) 0.105(6) 0.050(3) -0.010(4) 0.048(3) -0.004(4)
C205 0.066(4) 0.083(5) 0.038(3) -0.016(3) 0.034(3) -0.004(3)
C206 0.036(2) 0.068(4) 0.027(2) -0.005(2) 0.018(2) 0.005(2)
F202 0.0349(14) 0.065(2) 0.0383(15) -0.0048(14) 0.0222(12) -0.0103(13)
F203 0.062(2) 0.105(3) 0.062(2) 0.001(2) 0.0458(18) -0.018(2)
F204 0.121(4) 0.150(4) 0.096(3) -0.021(3) 0.100(3) -0.011(3)
F205 0.104(3) 0.096(3) 0.063(2) -0.021(2) 0.058(2) 0.003(2)
F206 0.0550(18) 0.058(2) 0.0373(15) -0.0102(14) 0.0224(14) -0.0083(15)
C221 0.0155(18) 0.061(3) 0.0202(19) 0.000(2) 0.0061(15) -0.0027(19)
C222 0.0199(19) 0.062(3) 0.023(2) -0.003(2) 0.0067(17) -0.005(2)
C223 0.027(2) 0.063(3) 0.023(2) 0.006(2) 0.0021(18) -0.001(2)
C224 0.022(2) 0.081(4) 0.025(2) 0.001(3) -0.0012(18) -0.003(2)
C225 0.020(2) 0.067(4) 0.025(2) -0.003(2) 0.0034(17) -0.008(2)
C226 0.022(2) 0.061(3) 0.021(2) 0.000(2) 0.0068(17) -0.003(2)
F222 0.0256(12) 0.0574(18) 0.0263(12) 0.0020(12) 0.0060(10) -0.0041(12)
F223 0.0420(17) 0.078(2) 0.0330(15) 0.0128(16) -0.0002(13) -0.0038(16)
F224 0.0308(15) 0.096(3) 0.0314(15) 0.0075(16) -0.0135(12) -0.0115(16)
F225 0.0285(14) 0.077(2) 0.0316(14) -0.0058(14) 0.0030(11) -0.0206(14)
F226 0.0294(13) 0.0532(18) 0.0284(13) 0.0011(12) 0.0059(11) -0.0067(12)
C241 0.0143(17) 0.056(3) 0.0180(18) -0.0071(19) 0.0022(15) -0.0027(18)
C242 0.0173(18) 0.056(3) 0.0205(19) -0.003(2) 0.0069(15) -0.0002(18)
C243 0.0176(19) 0.058(3) 0.027(2) -0.002(2) 0.0031(17) 0.009(2)
C244 0.023(2) 0.059(3) 0.022(2) 0.005(2) 0.0041(17) -0.001(2)
C245 0.0174(18) 0.054(3) 0.0202(19) -0.0020(19) 0.0057(15) -0.0005(18)
C246 0.0144(17) 0.050(3) 0.0197(19) -0.0029(19) 0.0032(15) 0.0007(17)
F242 0.0198(12) 0.068(2) 0.0352(13) 0.0009(13) 0.0154(10) 0.0035(12)
F243 0.0240(13) 0.066(2) 0.0500(17) 0.0067(15) 0.0116(12) 0.0147(13)
F244 0.0320(14) 0.062(2) 0.0421(16) 0.0160(15) 0.0097(12) 0.0064(13)
F245 0.0241(12) 0.067(2) 0.0294(13) 0.0044(13) 0.0130(10) -0.0034(12)
F246 0.0173(11) 0.0567(17) 0.0301(12) -0.0004(12) 0.0104(10) 0.0033(11)
C301 0.056(4) 0.102(6) 0.085(5) -0.028(4) 0.039(4) -0.012(4)
Cl31 0.0824(13) 0.1293(18) 0.0626(10) -0.0120(11) 0.0304(9) -0.0463(12)
Cl32 0.210(4) 0.365(6) 0.0614(14) -0.034(2) 0.067(2) -0.165(4)
C401 0.054(4) 0.111(6) 0.086(5) -0.005(5) 0.044(4) -0.019(4)
Cl41 0.0994(15) 0.130(2) 0.0586(10) 0.0071(12) 0.0286(10) 0.0006(14)
Cl42 0.0717(13) 0.143(2) 0.1123(17) -0.0058(16) 0.0410(12) 0.0231(13)

loop_
_atom_type_symbol
_atom_type_description
_atom_type_scat_dispersion_real
_atom_type_scat_dispersion_imag
_atom_type_scat_source
C C 0.0033 0.0016 'International Tables Vol C Tables 4.2.6.8 and 6.1.1.4'
H H 0 0 'International Tables Vol C Tables 4.2.6.8 and 6.1.1.4'
N N 0.0061 0.0033 'International Tables Vol C Tables 4.2.6.8 and 6.1.1.4'
O O 0.0106 0.006 'International Tables Vol C Tables 4.2.6.8 and 6.1.1.4'
F F 0.0171 0.0103 'International Tables Vol C Tables 4.2.6.8 and 6.1.1.4'
Cl Cl 0.1484 0.1585 'International Tables Vol C Tables 4.2.6.8 and 6.1.1.4'
B B 0.0013 0.0007 'International Tables Vol C Tables 4.2.6.8 and 6.1.1.4'

loop_
_geom_angle_atom_site_label_1
_geom_angle_atom_site_label_2
_geom_angle_atom_site_label_3
_geom_angle
C10 N1 C6 113.2(4)
C10 N1 C2 111.7(4)
C6 N1 C2 113.0(4)
C10 N1 H1 106.1
C6 N1 H1 106.1
C2 N1 H1 106.1
C3 C2 N1 109.9(3)
C3 C2 H2A 109.7
N1 C2 H2A 109.7
C3 C2 H2B 109.7
N1 C2 H2B 109.7
H2A C2 H2B 108.2
O4 C3 C2 111.5(4)
O4 C3 H3A 109.3
C2 C3 H3A 109.3
O4 C3 H3B 109.3
C2 C3 H3B 109.3
H3A C3 H3B 108
C3 O4 C5 113.3(4)
O4 C5 H5A 109.5
O4 C5 H5B 109.5
H5A C5 H5B 109.5
O4 C5 H5C 109.5
H5A C5 H5C 109.5
H5B C5 H5C 109.5
C7 C6 N1 111.0(4)
C7 C6 H6A 109.4
N1 C6 H6A 109.4
C7 C6 H6B 109.4
N1 C6 H6B 109.4
H6A C6 H6B 108
O5 C7 C6 105.6(4)
O5 C7 H7A 110.6
C6 C7 H7A 110.6
O5 C7 H7B 110.6
C6 C7 H7B 110.6
H7A C7 H7B 108.8
C7 O5 C9 112.0(5)
O5 C9 H9A 109.5
O5 C9 H9B 109.5
H9A C9 H9B 109.5
O5 C9 H9C 109.5
H9A C9 H9C 109.5
H9B C9 H9C 109.5
N1 C10 C11 112.5(4)
N1 C10 H10A 109.1
C11 C10 H10A 109.1
N1 C10 H10B 109.1
C11 C10 H10B 109.1
H10A C10 H10B 107.8
O12 C11 C13 110.8(4)
O12 C11 C17 109.0(4)
C13 C11 C17 111.3(4)
O12 C11 C10 107.4(4)
C13 C11 C10 108.6(4)
C17 C11 C10 109.7(4)
C11 O12 H12 109.5
F14 C13 F15 109.0(5)
F14 C13 F16 108.8(5)
F15 C13 F16 106.9(4)
F14 C13 C11 112.1(4)
F15 C13 C11 111.1(5)
F16 C13 C11 108.8(5)
F18 C17 F20 107.4(5)
F18 C17 F19 107.2(4)
F20 C17 F19 107.5(4)
F18 C17 C11 111.2(4)
F20 C17 C11 111.5(4)
F19 C17 C11 111.8(4)
B201 N100 B101 132.0(4)
B201 N100 H10C 104.2
B101 N100 H10C 104.2
B201 N100 H10D 104.2
B101 N100 H10D 104.2
H10C N100 H10D 105.5
N100 B101 C101 113.1(3)
N100 B101 C141 106.8(3)
C101 B101 C141 115.4(4)
N100 B101 C121 106.4(3)
C101 B101 C121 103.1(3)
C141 B101 C121 111.7(3)
C102 C101 C106 112.4(4)
C102 C101 B101 119.2(3)
C106 C101 B101 128.0(4)
F102 C102 C103 114.4(4)
F102 C102 C101 119.5(4)
C103 C102 C101 126.1(4)
F103 C103 C102 121.6(4)
F103 C103 C104 119.9(4)
C102 C103 C104 118.5(4)
F104 C104 C105 121.0(4)
F104 C104 C103 120.5(4)
C105 C104 C103 118.5(4)
F105 C105 C104 118.4(4)
F105 C105 C106 121.2(4)
C104 C105 C106 120.4(4)
F106 C106 C105 115.7(3)
F106 C106 C101 120.3(3)
C105 C106 C101 124.0(4)
C122 C121 C126 113.0(4)
C122 C121 B101 121.3(3)
C126 C121 B101 125.6(4)
F122 C122 C121 119.5(4)
F122 C122 C123 115.2(4)
C121 C122 C123 125.3(4)
F123 C123 C124 120.2(5)
F123 C123 C122 121.1(4)
C124 C123 C122 118.7(4)
F124 C124 C125 120.8(4)
F124 C124 C123 120.1(5)
C125 C124 C123 119.0(5)
F125 C125 C124 119.8(4)
F125 C125 C126 120.1(4)
C124 C125 C126 120.1(4)
F126 C126 C125 114.5(3)
F126 C126 C121 121.7(4)
C125 C126 C121 123.9(4)
C146 C141 C142 112.9(4)
C146 C141 B101 128.1(4)
C142 C141 B101 119.0(4)
F142 C142 C143 116.4(4)
F142 C142 C141 118.3(4)
C143 C142 C141 125.2(5)
F143 C143 C142 120.6(5)
F143 C143 C144 120.6(4)
C142 C143 C144 118.8(4)
F144 C144 C145 120.6(5)
F144 C144 C143 120.3(4)
C145 C144 C143 119.1(4)
F145 C145 C144 119.8(4)
F145 C145 C146 120.2(4)
C144 C145 C146 120.0(5)
F146 C146 C141 121.4(4)
F146 C146 C145 114.6(4)
C141 C146 C145 124.0(4)
C241 B201 N100 110.7(3)
C241 B201 C221 114.4(4)
N100 B201 C221 108.4(4)
C241 B201 C201 112.5(4)
N100 B201 C201 109.9(4)
C221 B201 C201 100.3(3)
C202 C201 C206 112.9(4)
C202 C201 B201 129.0(4)
C206 C201 B201 117.9(4)
F202 C202 C203 114.5(5)
F202 C202 C201 121.2(4)
C203 C202 C201 124.3(5)
F203 C203 C204 120.4(5)
F203 C203 C202 120.2(6)
C204 C203 C202 119.4(6)
F204 C204 C205 121.2(6)
F204 C204 C203 119.6(6)
C205 C204 C203 119.1(5)
C204 C205 C206 120.2(6)
C204 C205 F205 119.4(5)
C206 C205 F205 120.3(6)
F206 C206 C205 116.9(5)
F206 C206 C201 119.0(4)
C205 C206 C201 124.1(5)
C222 C221 C226 112.9(4)
C222 C221 B201 119.4(4)
C226 C221 B201 127.2(4)
F222 C222 C223 115.2(4)
F222 C222 C221 119.5(4)
C223 C222 C221 125.3(5)
F223 C223 C224 120.3(4)
F223 C223 C222 121.1(5)
C224 C223 C222 118.6(5)
F224 C224 C225 120.5(5)
F224 C224 C223 120.2(5)
C225 C224 C223 119.3(4)
C224 C225 F225 119.9(4)
C224 C225 C226 120.3(5)
F225 C225 C226 119.8(5)
F226 C226 C221 121.5(4)
F226 C226 C225 114.8(4)
C221 C226 C225 123.6(5)
C242 C241 C246 113.4(4)
C242 C241 B201 126.1(4)
C246 C241 B201 120.5(4)
F242 C242 C243 114.8(4)
F242 C242 C241 121.5(4)
C243 C242 C241 123.7(4)
F243 C243 C244 119.7(5)
F243 C243 C242 119.7(4)
C244 C243 C242 120.6(4)
F244 C244 C243 121.6(4)
F244 C244 C245 119.3(4)
C243 C244 C245 119.0(5)
F245 C245 C244 120.6(4)
F245 C245 C246 120.5(4)
C244 C245 C246 118.9(4)
F246 C246 C245 115.6(4)
F246 C246 C241 120.0(4)
C245 C246 C241 124.4(4)
Cl32 C301 Cl31 114.8(4)
Cl32 C301 H30A 108.6
Cl31 C301 H30A 108.6
Cl32 C301 H30B 108.6
Cl31 C301 H30B 108.6
H30A C301 H30B 107.5
Cl41 C401 Cl42 112.8(4)
Cl41 C401 H40A 109
Cl42 C401 H40A 109
Cl41 C401 H40B 109
Cl42 C401 H40B 109
H40A C401 H40B 107.8

loop_
_geom_bond_atom_site_label_1
_geom_bond_atom_site_label_2
_geom_bond_distance
N1 C10 1.503(6)
N1 C6 1.509(7)
N1 C2 1.523(6)
N1 H1 0.93
C2 C3 1.516(7)
C2 H2A 0.99
C2 H2B 0.99
C3 O4 1.427(6)
C3 H3A 0.99
C3 H3B 0.99
O4 C5 1.429(6)
C5 H5A 0.98
C5 H5B 0.98
C5 H5C 0.98
C6 C7 1.498(8)
C6 H6A 0.99
C6 H6B 0.99
C7 O5 1.426(6)
C7 H7A 0.99
C7 H7B 0.99
O5 C9 1.434(8)
C9 H9A 0.98
C9 H9B 0.98
C9 H9C 0.98
C10 C11 1.567(5)
C10 H10A 0.99
C10 H10B 0.99
C11 O12 1.396(6)
C11 C13 1.534(9)
C11 C17 1.551(7)
O12 H12 0.84
C13 F14 1.316(7)
C13 F15 1.332(6)
C13 F16 1.341(7)
C17 F18 1.325(7)
C17 F20 1.337(5)
C17 F19 1.340(6)
N100 B201 1.642(7)
N100 B101 1.642(5)
N100 H10C 0.92
N100 H10D 0.92
B101 C101 1.649(6)
B101 C141 1.649(6)
B101 C121 1.667(7)
C101 C102 1.382(6)
C101 C106 1.409(5)
C102 F102 1.367(4)
C102 C103 1.379(6)
C103 F103 1.341(5)
C103 C104 1.397(6)
C104 F104 1.353(5)
C104 C105 1.373(6)
C105 F105 1.352(4)
C105 C106 1.378(6)
C106 F106 1.356(4)
C121 C122 1.378(7)
C121 C126 1.398(5)
C122 F122 1.364(4)
C122 C123 1.394(7)
C123 F123 1.340(5)
C123 C124 1.374(6)
C124 F124 1.345(6)
C124 C125 1.373(7)
C125 F125 1.353(5)
C125 C126 1.383(7)
C126 F126 1.357(5)
C141 C146 1.380(7)
C141 C142 1.403(6)
C142 F142 1.360(5)
C142 C143 1.374(6)
C143 F143 1.339(5)
C143 C144 1.379(7)
C144 F144 1.345(6)
C144 C145 1.371(7)
C145 F145 1.346(6)
C145 C146 1.391(7)
C146 F146 1.370(5)
B201 C241 1.637(7)
B201 C221 1.677(6)
B201 C201 1.679(6)
C201 C202 1.397(7)
C201 C206 1.404(7)
C202 F202 1.354(6)
C202 C203 1.387(7)
C203 F203 1.348(7)
C203 C204 1.375(9)
C204 F204 1.351(6)
C204 C205 1.369(9)
C205 C206 1.371(7)
C205 F205 1.372(7)
C206 F206 1.351(6)
C221 C222 1.385(7)
C221 C226 1.387(7)
C222 F222 1.359(6)
C222 C223 1.381(6)
C223 F223 1.356(6)
C223 C224 1.378(8)
C224 F224 1.348(5)
C224 C225 1.351(8)
C225 F225 1.363(6)
C225 C226 1.394(6)
C226 F226 1.356(6)
C241 C242 1.392(6)
C241 C246 1.394(6)
C242 F242 1.357(5)
C242 C243 1.380(7)
C243 F243 1.347(5)
C243 C244 1.363(7)
C244 F244 1.339(6)
C244 C245 1.380(6)
C245 F245 1.350(5)
C245 C246 1.390(7)
C246 F246 1.359(5)
C301 Cl32 1.629(8)
C301 Cl31 1.745(7)
C301 H30A 0.99
C301 H30B 0.99
C401 Cl41 1.729(8)
C401 Cl42 1.733(7)
C401 H40A 0.99
C401 H40B 0.99

loop_
_geom_torsion_atom_site_label_1
_geom_torsion_atom_site_label_2
_geom_torsion_atom_site_label_3
_geom_torsion_atom_site_label_4
_geom_torsion
C10 N1 C2 C3 78.7(5)
C6 N1 C2 C3 -152.3(4)
N1 C2 C3 O4 57.7(5)
C2 C3 O4 C5 79.3(5)
C10 N1 C6 C7 -162.7(4)
C2 N1 C6 C7 69.1(5)
N1 C6 C7 O5 43.0(5)
C6 C7 O5 C9 177.4(5)
C6 N1 C10 C11 101.6(5)
C2 N1 C10 C11 -129.5(4)
N1 C10 C11 O12 12.3(6)
N1 C10 C11 C13 132.2(5)
N1 C10 C11 C17 -106.0(5)
O12 C11 C13 F14 177.6(4)
C17 C11 C13 F14 -60.9(5)
C10 C11 C13 F14 59.9(6)
O12 C11 C13 F15 -60.2(6)
C17 C11 C13 F15 61.2(6)
C10 C11 C13 F15 -177.9(4)
O12 C11 C13 F16 57.2(5)
C17 C11 C13 F16 178.7(4)
C10 C11 C13 F16 -60.5(5)
O12 C11 C17 F18 -57.1(5)
C13 C11 C17 F18 -179.6(4)
C10 C11 C17 F18 60.1(5)
O12 C11 C17 F20 62.7(6)
C13 C11 C17 F20 -59.8(6)
C10 C11 C17 F20 -180.0(4)
O12 C11 C17 F19 -177.0(4)
C13 C11 C17 F19 60.5(5)
C10 C11 C17 F19 -59.7(6)
B201 N100 B101 C101 -89.2(5)
B201 N100 B101 C141 38.8(5)
B201 N100 B101 C121 158.3(3)
N100 B101 C101 C102 179.7(4)
C141 B101 C101 C102 56.3(6)
C121 B101 C101 C102 -65.8(5)
N100 B101 C101 C106 -7.6(7)
C141 B101 C101 C106 -131.0(5)
C121 B101 C101 C106 106.9(5)
C106 C101 C102 F102 -177.0(4)
B101 C101 C102 F102 -3.2(7)
C106 C101 C102 C103 3.6(8)
B101 C101 C102 C103 177.4(5)
F102 C102 C103 F103 0.4(8)
C101 C102 C103 F103 179.7(5)
F102 C102 C103 C104 179.4(5)
C101 C102 C103 C104 -1.3(9)
F103 C103 C104 F104 -0.8(8)
C102 C103 C104 F104 -179.8(5)
F103 C103 C104 C105 178.1(5)
C102 C103 C104 C105 -0.9(8)
F104 C104 C105 F105 0.1(8)
C103 C104 C105 F105 -178.8(5)
F104 C104 C105 C106 179.2(5)
C103 C104 C105 C106 0.3(8)
F105 C105 C106 F106 1.6(7)
C104 C105 C106 F106 -177.5(5)
F105 C105 C106 C101 -178.5(4)
C104 C105 C106 C101 2.4(8)
C102 C101 C106 F106 175.8(4)
B101 C101 C106 F106 2.6(8)
C102 C101 C106 C105 -4.2(7)
B101 C101 C106 C105 -177.3(5)
N100 B101 C121 C122 47.8(5)
C101 B101 C121 C122 -71.4(4)
C141 B101 C121 C122 164.1(4)
N100 B101 C121 C126 -136.4(4)
C101 B101 C121 C126 104.3(4)
C141 B101 C121 C126 -20.2(5)
C126 C121 C122 F122 -177.6(4)
B101 C121 C122 F122 -1.3(6)
C126 C121 C122 C123 1.3(6)
B101 C121 C122 C123 177.5(4)
F122 C122 C123 F123 -0.4(6)
C121 C122 C123 F123 -179.2(4)
F122 C122 C123 C124 178.0(4)
C121 C122 C123 C124 -0.8(7)
F123 C123 C124 F124 -1.7(7)
C122 C123 C124 F124 179.9(4)
F123 C123 C124 C125 178.8(4)
C122 C123 C124 C125 0.4(7)
F124 C124 C125 F125 1.6(7)
C123 C124 C125 F125 -178.9(4)
F124 C124 C125 C126 180.0(4)
C123 C124 C125 C126 -0.6(7)
F125 C125 C126 F126 -0.5(6)
C124 C125 C126 F126 -178.8(4)
F125 C125 C126 C121 179.5(4)
C124 C125 C126 C121 1.1(7)
C122 C121 C126 F126 178.6(4)
B101 C121 C126 F126 2.5(6)
C122 C121 C126 C125 -1.4(6)
B101 C121 C126 C125 -177.4(4)
N100 B101 C141 C146 -118.9(5)
C101 B101 C141 C146 7.8(6)
C121 B101 C141 C146 125.1(4)
N100 B101 C141 C142 59.6(5)
C101 B101 C141 C142 -173.8(4)
C121 B101 C141 C142 -56.4(5)
C146 C141 C142 F142 -178.8(4)
B101 C141 C142 F142 2.5(6)
C146 C141 C142 C143 -1.2(7)
B101 C141 C142 C143 -179.9(4)
F142 C142 C143 F143 -1.1(6)
C141 C142 C143 F143 -178.8(4)
F142 C142 C143 C144 -179.9(4)
C141 C142 C143 C144 2.5(7)
F143 C143 C144 F144 -2.7(7)
C142 C143 C144 F144 176.0(4)
F143 C143 C144 C145 179.3(4)
C142 C143 C144 C145 -1.9(7)
F144 C144 C145 F145 0.1(7)
C143 C144 C145 F145 178.0(4)
F144 C144 C145 C146 -177.6(4)
C143 C144 C145 C146 0.3(7)
C142 C141 C146 F146 -178.2(4)
B101 C141 C146 F146 0.4(7)
C142 C141 C146 C145 -0.5(6)
B101 C141 C146 C145 178.0(4)
F145 C145 C146 F146 1.0(6)
C144 C145 C146 F146 178.7(4)
F145 C145 C146 C141 -176.8(4)
C144 C145 C146 C141 1.0(7)
B101 N100 B201 C241 -0.5(5)
B101 N100 B201 C221 125.8(4)
B101 N100 B201 C201 -125.5(4)
C241 B201 C201 C202 -133.2(5)
N100 B201 C201 C202 -9.3(6)
C221 B201 C201 C202 104.7(5)
C241 B201 C201 C206 52.9(5)
N100 B201 C201 C206 176.9(4)
C221 B201 C201 C206 -69.1(5)
C206 C201 C202 F202 179.1(4)
B201 C201 C202 F202 5.0(7)
C206 C201 C202 C203 -0.9(7)
B201 C201 C202 C203 -175.0(5)
F202 C202 C203 F203 -0.6(7)
C201 C202 C203 F203 179.4(5)
F202 C202 C203 C204 178.8(5)
C201 C202 C203 C204 -1.2(8)
F203 C203 C204 F204 0.7(9)
C202 C203 C204 F204 -178.7(6)
F203 C203 C204 C205 -178.4(6)
C202 C203 C204 C205 2.2(9)
F204 C204 C205 C206 179.9(6)
C203 C204 C205 C206 -1.0(10)
F204 C204 C205 F205 2.2(10)
C203 C204 C205 F205 -178.6(6)
C204 C205 C206 F206 178.9(5)
F205 C205 C206 F206 -3.5(8)
C204 C205 C206 C201 -1.3(9)
F205 C205 C206 C201 176.3(5)
C202 C201 C206 F206 -178.1(4)
B201 C201 C206 F206 -3.2(6)
C202 C201 C206 C205 2.2(7)
B201 C201 C206 C205 177.0(5)
C241 B201 C221 C222 174.4(4)
N100 B201 C221 C222 50.3(5)
C201 B201 C221 C222 -64.9(5)
C241 B201 C221 C226 -14.4(6)
N100 B201 C221 C226 -138.5(4)
C201 B201 C221 C226 106.3(5)
C226 C221 C222 F222 -176.9(4)
B201 C221 C222 F222 -4.5(6)
C226 C221 C222 C223 1.6(7)
B201 C221 C222 C223 174.0(4)
F222 C222 C223 F223 -1.1(7)
C221 C222 C223 F223 -179.7(4)
F222 C222 C223 C224 177.4(4)
C221 C222 C223 C224 -1.3(8)
F223 C223 C224 F224 -0.6(8)
C222 C223 C224 F224 -179.0(5)
F223 C223 C224 C225 177.9(5)
C222 C223 C224 C225 -0.5(8)
F224 C224 C225 F225 1.1(8)
C223 C224 C225 F225 -177.5(5)
F224 C224 C225 C226 -179.8(5)
C223 C224 C225 C226 1.7(8)
C222 C221 C226 F226 176.3(4)
B201 C221 C226 F226 4.6(7)
C222 C221 C226 C225 -0.4(7)
B201 C221 C226 C225 -172.0(4)
C224 C225 C226 F226 -178.2(4)
F225 C225 C226 F226 1.0(7)
C224 C225 C226 C221 -1.3(8)
F225 C225 C226 C221 177.9(4)
N100 B201 C241 C242 -107.2(5)
C221 B201 C241 C242 129.9(4)
C201 B201 C241 C242 16.3(6)
N100 B201 C241 C246 71.8(5)
C221 B201 C241 C246 -51.1(5)
C201 B201 C241 C246 -164.7(4)
C246 C241 C242 F242 -176.9(4)
B201 C241 C242 F242 2.2(7)
C246 C241 C242 C243 1.9(6)
B201 C241 C242 C243 -179.0(4)
F242 C242 C243 F243 -1.9(6)
C241 C242 C243 F243 179.3(4)
F242 C242 C243 C244 177.0(4)
C241 C242 C243 C244 -1.8(7)
F243 C243 C244 F244 -0.3(7)
C242 C243 C244 F244 -179.2(4)
F243 C243 C244 C245 179.1(4)
C242 C243 C244 C245 0.2(7)
F244 C244 C245 F245 1.3(7)
C243 C244 C245 F245 -178.1(4)
F244 C244 C245 C246 -179.6(4)
C243 C244 C245 C246 1.0(7)
F245 C245 C246 F246 -0.1(6)
C244 C245 C246 F246 -179.2(4)
F245 C245 C246 C241 178.3(4)
C244 C245 C246 C241 -0.9(7)
C242 C241 C246 F246 177.8(4)
B201 C241 C246 F246 -1.4(6)
C242 C241 C246 C245 -0.6(6)
B201 C241 C246 C245 -179.7(4)

loop_
_platon_squeeze_void_nr
_platon_squeeze_void_average_x
_platon_squeeze_void_average_y
_platon_squeeze_void_average_z
_platon_squeeze_void_volume
_platon_squeeze_void_count_electrons
_platon_squeeze_void_content
1 0.500 0.171 0.750 121 23 ' '
2 0.096 0.075 0.211 9 0 ' '
3 0.904 0.074 0.288 9 1 ' '
4 0.000 0.328 0.250 121 23 ' '
5 0.404 0.425 0.788 9 1 ' '
6 0.596 0.425 0.711 9 0 ' '
7 0.000 0.671 0.750 121 23 ' '
8 0.404 0.574 0.288 9 1 ' '
9 0.596 0.575 0.211 9 0 ' '
10 0.500 0.828 0.250 121 23 ' '
11 0.096 0.925 0.711 9 0 ' '
12 0.904 0.925 0.788 9 1 ' '
